data_7159553
loop_
_publ_author_name
'Budnikov, Alexander S.'
'Krylov, Igor B.'
'Lastovko, Andrey V.'
'Dolotov, Roman A.'
'Shevchenko, Mikhail I.'
'Terent'ev, Alexander O.'

_publ_section_title
;
 The diacetyliminoxyl radical in oxidative functionalization of alkenes.
;
_journal_issue 38
_journal_name_full 'Organic &amp; biomolecular chemistry'
_journal_page_first 7758
_journal_page_last 7766
_journal_paper_doi 10.1039/d3ob00925d
_journal_volume 21
_journal_year 2023
_chemical_formula_moiety 'C24 H22 N2 O5'
_chemical_formula_sum 'C24 H22 N2 O5'
_chemical_formula_weight 418.43
_space_group_crystal_system monoclinic
_space_group_IT_number 14
_space_group_name_Hall '-P 2yn'
_space_group_name_H-M_alt 'P 1 21/n 1'
_atom_sites_solution_hydrogens geom
_atom_sites_solution_primary dual
_atom_sites_solution_secondary difmap
_audit_creation_date 2022-11-28
_audit_creation_method
;
Olex2 1.5
(compiled 2022.04.07 svn.rca3783a0 for OlexSys, GUI svn.r6498)
;
_audit_update_record
;
2023-04-04 deposited with the CCDC.	2023-09-01 downloaded from the CCDC.
;
_cell_angle_alpha 90
_cell_angle_beta 104.950(2)
_cell_angle_gamma 90
_cell_formula_units_Z 4
_cell_length_a 11.6766(3)
_cell_length_b 15.1780(4)
_cell_length_c 12.1389(3)
_cell_measurement_reflns_used 15408
_cell_measurement_temperature 99.9(2)
_cell_measurement_theta_max 77.4360
_cell_measurement_theta_min 3.7450
_cell_volume 2078.53(9)
_computing_cell_refinement 'CrysAlisPro 1.171.42.72a (Rigaku OD, 2022)'
_computing_data_collection 'CrysAlisPro 1.171.42.72a (Rigaku OD, 2022)'
_computing_data_reduction 'CrysAlisPro 1.171.42.72a (Rigaku OD, 2022)'
_computing_molecular_graphics 'Olex2 1.5 (Dolomanov et al., 2009)'
_computing_publication_material 'Olex2 1.5 (Dolomanov et al., 2009)'
_computing_structure_refinement 'XL  (Sheldrick, 2008)'
_computing_structure_solution 'SHELXT 2014/5 (Sheldrick, 2014)'
_diffrn_ambient_temperature 100.00
_diffrn_detector_area_resol_mean 10.0000
_diffrn_detector_type HyPix
_diffrn_measured_fraction_theta_full 1.000
_diffrn_measured_fraction_theta_max 0.997
_diffrn_measurement_details
;
List of Runs (angles in degrees, time in seconds):

  # Type    Start    End  Width  t~exp~   \w     \q     \k     \f   Frames
#--------------------------------------------------------------------------
  1  \w    -81.00   0.00   0.50    4.11    --  -48.70 103.00 121.00  162
  2  \w     31.00  57.00   0.50    4.11    --   48.70-103.00  18.00   52
  3  \w    -73.00 -48.00   0.50   17.87    --  -86.25 103.00 121.00   50
  4  \w   -120.00 -91.00   0.50   17.87    --  -86.25-103.00  18.00   58
  5  \w     64.00  90.00   0.50   17.87    --  107.75-103.00  18.00   52
  6  \w    135.00 161.00   0.50   17.87    --  107.75 103.00 121.00   52
  7  \w   -116.00 -74.00   0.50    4.11    --  -48.70-125.00 -60.00   84
  8  \w   -115.00 -74.00   0.50    4.11    --  -48.70-125.00-180.00   82
  9  \w    -26.00  25.00   0.50    4.11    --  -48.70  19.00  30.00  102
 10  \w   -107.00 -74.00   0.50    4.11    --  -48.70-125.00 150.00   66
 11  \w   -115.00 -74.00   0.50    4.11    --  -48.70-125.00 120.00   82
 12  \w     77.00 103.00   0.50   17.87    --  107.75 -95.00  30.00   52
 13  \w     76.00 101.00   0.50   17.87    --  107.75-107.00 132.60   50
 14  \w     36.00  61.00   0.50   17.87    --  107.75 -54.00  -3.08   50
 15  \w    116.00 158.00   0.50   17.87    --  107.75  77.00-180.00   84
 16  \w     38.00  65.00   0.50   17.87    --  107.75 -61.00 120.00   54
 17  \w     44.00 105.00   0.50   17.87    --  107.75 -77.00  90.00  122
 18  \w     36.00  70.00   0.50   17.87    --  107.75 -95.00  30.00   68
 19  \w     54.00  79.00   0.50   17.87    --  107.75-144.00  13.18   50
 20  \w     99.00 165.00   0.50   17.87    --  107.75  15.00-180.00  132
 21  \w     37.00  70.00   0.50   17.87    --  107.75 -61.00 -90.00   66
 22  \w    105.00 177.00   0.50   17.87    --  107.75  45.00   0.00  144
 23  \w     38.00  90.00   0.50   17.87    --  107.75 -77.00  30.00  104
 24  \w     39.00  71.00   0.50   17.87    --  107.75 -61.00 -60.00   64
 25  \w     49.00  78.00   0.50   17.87    --  107.75-125.00 120.00   58
 26  \w     86.00 111.00   0.50   17.87    --  107.75-125.00 120.00   50
 27  \w    135.00 163.00   0.50   17.87    --  107.75   0.00-180.00   56
 28  \w     93.00 139.00   0.50   17.87    --  107.75  61.00-150.00   92
 29  \w     38.00  63.00   0.50   17.87    --  107.75 -77.00   0.00   50
 30  \w     67.00  94.00   0.50   17.87    --  107.75 -77.00   0.00   54
 31  \w     58.00 108.00   0.50   17.87    --  107.75-107.00-138.08  100
 32  \w     63.00  97.00   0.50   17.87    --  107.75 -77.00  54.21   68
 33  \w     36.00  80.00   0.50   17.87    --  107.75   0.00-180.00   88
 34  \w     94.00 125.00   0.50   17.87    --  107.75-144.00  13.18   62
 35  \w    104.00 130.00   0.50   17.87    --  107.75  77.00  30.00   52
 36  \w     83.00 114.00   0.50   17.87    --  107.75 -82.00 132.39   62
 37  \w     56.00 107.00   0.50   17.87    --  107.75-125.00  90.00  102
 38  \w     36.00  72.00   0.50   17.87    --  107.75 -77.00-120.00   72
 39  \w     56.00  91.00   0.50   17.87    --  107.75 -95.00  60.00   70
 40  \w     38.00  70.00   0.50   17.87    --  107.75 -61.00  30.00   64
 41  \w     43.00  70.00   0.50   17.87    --  107.75 -77.00-150.00   54
 42  \w     37.00  92.00   0.50   17.87    --  107.75 -77.00 150.00  110
 43  \w     38.00  89.00   0.50   17.87    --  107.75 -95.00 -90.00  102
 44  \w     55.00  81.00   0.50   17.87    --  107.75-125.00-150.00   52
 45  \w    124.00 178.00   0.50   17.87    --  107.75  45.00 -60.00  108
 46  \w    100.00 164.00   0.50   17.87    --  107.75  45.00  90.00  128
 47  \w     40.00  82.00   0.50   17.87    --  107.75 -87.00 -86.11   84
 48  \w     85.00 111.00   0.50   17.87    --  107.75 -87.00 -86.11   52
 49  \w     36.00  69.00   0.50   17.87    --  107.75 -61.00-180.00   66
;
_diffrn_measurement_device 'four-circle diffractometer'
_diffrn_measurement_device_type 'XtaLAB Synergy, Dualflex, HyPix'
_diffrn_measurement_method '\w scans'
_diffrn_radiation_type CuK\a
_diffrn_radiation_wavelength 1.54184
_diffrn_reflns_av_R_equivalents 0.1019
_diffrn_reflns_av_unetI/netI 0.0422
_diffrn_reflns_Laue_measured_fraction_full 1.000
_diffrn_reflns_Laue_measured_fraction_max 0.997
_diffrn_reflns_limit_h_max 14
_diffrn_reflns_limit_h_min -12
_diffrn_reflns_limit_k_max 17
_diffrn_reflns_limit_k_min -19
_diffrn_reflns_limit_l_max 15
_diffrn_reflns_limit_l_min -15
_diffrn_reflns_number 25662
_diffrn_reflns_point_group_measured_fraction_full 1.000
_diffrn_reflns_point_group_measured_fraction_max 0.997
_diffrn_reflns_theta_full 67.684
_diffrn_reflns_theta_max 77.826
_diffrn_reflns_theta_min 4.686
_exptl_absorpt_coefficient_mu 0.777
_exptl_absorpt_correction_T_max 1.00000
_exptl_absorpt_correction_T_min 0.13417
_exptl_absorpt_correction_type multi-scan
_exptl_absorpt_process_details
;
CrysAlisPro 1.171.42.72a (Rigaku Oxford Diffraction, 2022)
Empirical absorption correction using spherical harmonics,
implemented in SCALE3 ABSPACK scaling algorithm.
;
_exptl_crystal_colour 'clear light colourless'
_exptl_crystal_density_diffrn 1.337
_exptl_crystal_density_method 'not measured'
_exptl_crystal_description block
_exptl_crystal_F_000 880
_exptl_crystal_size_max 0.12
_exptl_crystal_size_mid 0.06
_exptl_crystal_size_min 0.02
_refine_diff_density_max 0.343
_refine_diff_density_min -0.330
_refine_diff_density_rms 0.060
_refine_ls_extinction_method none
_refine_ls_goodness_of_fit_ref 1.044
_refine_ls_hydrogen_treatment constr
_refine_ls_matrix_type full
_refine_ls_number_parameters 333
_refine_ls_number_reflns 4433
_refine_ls_number_restraints 23
_refine_ls_restrained_S_all 1.042
_refine_ls_R_factor_all 0.0707
_refine_ls_R_factor_gt 0.0655
_refine_ls_shift/su_max 0.000
_refine_ls_shift/su_mean 0.000
_refine_ls_structure_factor_coef Fsqd
_refine_ls_weighting_details 'w=1/[\s^2^(Fo^2^)+(0.0741P)^2^+2.2397P] where P=(Fo^2^+2Fc^2^)/3'
_refine_ls_weighting_scheme calc
_refine_ls_wR_factor_gt 0.1740
_refine_ls_wR_factor_ref 0.1776
_reflns_Friedel_coverage 0.000
_reflns_number_gt 3958
_reflns_number_total 4433
_reflns_threshold_expression 'I > 2\s(I)'
_cod_data_source_file d3ob00925d3.cif
_cod_data_source_block la-293
_cod_depositor_comments 'Adding full bibliography for 7159551--7159553.cif.'
_cod_database_code 7159553
_shelx_shelxl_version_number 2017/1
_shelx_space_group_comment
;
The symmetry employed for this shelxl refinement is uniquely defined
by the following loop, which should always be used as a source of
symmetry information in preference to the above space-group names.
They are only intended as comments.
;
_shelx_estimated_absorpt_t_max 0.985
_shelx_estimated_absorpt_t_min 0.913
_olex2_refinement_description
;
1. Fixed Uiso
 At 1.2 times of:
  All C(H) groups
 At 1.5 times of:
  All C(H,H,H) groups
2. Restrained distances
 C1-C8A \\sim C1-C8B
 with sigma of 0.003
 C8A-C9A \\sim C8B-C9B
 with sigma of 0.003
 C8A-C13A \\sim C8B-C13B
 with sigma of 0.003
 C9A-C10A \\sim C9B-C10B
 with sigma of 0.003
 C10A-C11A \\sim C10B-C11B
 with sigma of 0.003
 C11A-C12A \\sim C11B-C12B
 with sigma of 0.003
 C12A-C13A \\sim C12B-C13B
 with sigma of 0.003
 C1-C19A \\sim C1-C19B
 with sigma of 0.003
 O4A-C19A \\sim O4B-C19B
 with sigma of 0.003
 O4A-C20A \\sim O4B-C20B
 with sigma of 0.003
 C20A-C21A \\sim C20B-C21B
 with sigma of 0.003
 C21A-N2A \\sim C21B-N2B
 with sigma of 0.003
 C19A-N2A \\sim N2B-C19B
 with sigma of 0.003
 C20A-C22A \\sim C20B-C22B
 with sigma of 0.003
 O5A-C23A \\sim O5B-C23B
 with sigma of 0.003
 C21A-C23A \\sim C21B-C23B
 with sigma of 0.003
 C23A-C24A \\sim C23B-C24B
 with sigma of 0.003
3. Uiso/Uaniso restraints and constraints
Uanis(C19A) \\sim Ueq: with sigma of 0.003 and sigma for terminal atoms of 0.006
Uanis(C8A) = Uanis(C8B)
Uanis(C9A) = Uanis(C9B)
Uanis(C10A) = Uanis(C10B)
Uanis(C11A) = Uanis(C11B)
Uanis(C12A) = Uanis(C12B)
Uanis(C13A) = Uanis(C13B)
Uanis(C19A) = Uanis(C19B)
Uanis(N2A) = Uanis(O4B)
Uanis(O4A) = Uanis(N2B)
Uanis(C20A) = Uanis(C20B)
Uanis(C21A) = Uanis(C21B)
Uanis(C24A) = Uanis(C22B)
Uanis(C24B) = Uanis(C22A)
Uanis(C23A) = Uanis(C23B)
Uanis(O5A) = Uanis(O5B)
4. Others
 Sof(C8B)=Sof(C9B)=Sof(H9B)=Sof(C10B)=Sof(H10B)=Sof(C11B)=Sof(H11B)=Sof(C12B)=
 Sof(H12B)=Sof(C13B)=Sof(H13B)=1-FVAR(1)
 Sof(C8A)=Sof(C9A)=Sof(H9A)=Sof(C10A)=Sof(H10A)=Sof(C11A)=Sof(H11A)=Sof(C12A)=
 Sof(H12A)=Sof(C13A)=Sof(H13A)=FVAR(1)
 Sof(O4B)=Sof(O5B)=Sof(N2B)=Sof(C19B)=Sof(C20B)=Sof(C21B)=Sof(C22B)=Sof(H22D)=
 Sof(H22E)=Sof(H22F)=Sof(C23B)=Sof(C24B)=Sof(H24D)=Sof(H24E)=Sof(H24F)=1-FVAR(2)
 Sof(O4A)=Sof(O5A)=Sof(N2A)=Sof(C19A)=Sof(C20A)=Sof(C21A)=Sof(C22A)=Sof(H22A)=
 Sof(H22B)=Sof(H22C)=Sof(C23A)=Sof(C24A)=Sof(H24A)=Sof(H24B)=Sof(H24C)=FVAR(2)
5.a Aromatic/amide H refined with riding coordinates:
 C3(H3), C4(H4), C5(H5), C6(H6), C7(H7), C9A(H9A), C9B(H9B), C10A(H10A),
 C10B(H10B), C11A(H11A), C11B(H11B), C12A(H12A), C12B(H12B), C13A(H13A),
 C13B(H13B)
5.b Idealised Me refined as rotating group:
 C16(H16A,H16B,H16C), C18(H18A,H18B,H18C), C22A(H22A,H22B,H22C), C22B(H22D,
 H22E,H22F), C24A(H24A,H24B,H24C), C24B(H24D,H24E,H24F)
;
_olex2_submission_special_instructions 'No special instructions were received'
_oxdiff_exptl_absorpt_empirical_details
;
Empirical correction (ABSPACK) includes:
- Absorption correction using spherical harmonics
- Frame scaling
;

loop_
_space_group_symop_operation_xyz
'x, y, z'
'-x+1/2, y+1/2, -z+1/2'
'-x, -y, -z'
'x-1/2, -y-1/2, z-1/2'

loop_
_atom_site_label
_atom_site_type_symbol
_atom_site_fract_x
_atom_site_fract_y
_atom_site_fract_z
_atom_site_U_iso_or_equiv
_atom_site_adp_type
_atom_site_occupancy
_atom_site_site_symmetry_order
_atom_site_calc_flag
_atom_site_refinement_flags_posn
_atom_site_refinement_flags_adp
_atom_site_refinement_flags_occupancy
_atom_site_disorder_assembly
_atom_site_disorder_group
O1 O 0.45324(12) 0.59889(9) 0.65277(13) 0.0274(3) Uani 1 1 d . . . . .
O2 O 0.49920(16) 0.87768(11) 0.53792(17) 0.0426(4) Uani 1 1 d . . . . .
O3 O 0.64777(15) 0.74889(13) 0.76524(14) 0.0399(4) Uani 1 1 d . . . . .
O4A O 0.2712(2) 0.5124(2) 0.4737(3) 0.0252(6) Uani 0.5796(18) 1 d D . P A 1
O4B O 0.1611(4) 0.6055(3) 0.6052(3) 0.0254(7) Uani 0.4204(18) 1 d D . P A 2
O5A O -0.0638(2) 0.6135(2) 0.2939(2) 0.0350(6) Uani 0.5796(18) 1 d D . P A 1
O5B O -0.0340(3) 0.5757(3) 0.2661(4) 0.0350(6) Uani 0.4204(18) 1 d D . P A 2
N1 N 0.39927(16) 0.67944(11) 0.61240(15) 0.0261(4) Uani 1 1 d . . . . .
N2A N 0.1580(4) 0.5864(3) 0.5620(3) 0.0254(7) Uani 0.5796(18) 1 d D . P A 1
N2B N 0.2317(4) 0.5231(5) 0.4847(5) 0.0252(6) Uani 0.4204(18) 1 d D . P A 2
C1 C 0.36338(17) 0.54108(13) 0.67802(17) 0.0244(4) Uani 1 1 d D . . . .
C2 C 0.41379(18) 0.44725(13) 0.68209(16) 0.0257(4) Uani 1 1 d . . . . .
C3 C 0.52030(19) 0.42955(15) 0.65476(19) 0.0318(5) Uani 1 1 d . . . . .
H3 H 0.562661 0.475757 0.630104 0.038 Uiso 1 1 calc R U . . .
C4 C 0.5645(2) 0.34373(17) 0.6637(2) 0.0393(6) Uani 1 1 d . . . . .
H4 H 0.637737 0.331826 0.646266 0.047 Uiso 1 1 calc R U . . .
C5 C 0.5026(3) 0.27601(16) 0.6978(2) 0.0428(6) Uani 1 1 d . . . . .
H5 H 0.533456 0.217764 0.704378 0.051 Uiso 1 1 calc R U . . .
C6 C 0.3951(3) 0.29337(15) 0.7225(2) 0.0384(6) Uani 1 1 d . . . . .
H6 H 0.351616 0.246599 0.744407 0.046 Uiso 1 1 calc R U . . .
C7 C 0.3510(2) 0.37837(15) 0.71534(18) 0.0315(5) Uani 1 1 d . . . . .
H7 H 0.277750 0.389846 0.733097 0.038 Uiso 1 1 calc R U . . .
C8A C 0.3549(7) 0.5637(11) 0.7980(5) 0.0230(14) Uani 0.630(15) 1 d D . P A 1
C8B C 0.3330(11) 0.569(2) 0.7878(10) 0.0230(14) Uani 0.370(15) 1 d D . P A 2
C9A C 0.4585(7) 0.5920(7) 0.8764(6) 0.0281(12) Uani 0.630(15) 1 d D . P A 1
H9A H 0.530104 0.599278 0.853920 0.034 Uiso 0.630(15) 1 calc R U P A 1
C9B C 0.4275(11) 0.5901(13) 0.8813(10) 0.0281(12) Uani 0.370(15) 1 d D . P A 2
H9B H 0.504203 0.596068 0.868892 0.034 Uiso 0.370(15) 1 calc R U P A 2
C10A C 0.4546(8) 0.6092(6) 0.9872(5) 0.0369(15) Uani 0.630(15) 1 d D . P A 1
H10A H 0.524703 0.627044 1.041692 0.044 Uiso 0.630(15) 1 calc R U P A 1
C10B C 0.4157(13) 0.6025(12) 0.9907(10) 0.0369(15) Uani 0.370(15) 1 d D . P A 2
H10B H 0.483125 0.616241 1.051009 0.044 Uiso 0.370(15) 1 calc R U P A 2
C11A C 0.3506(10) 0.6007(5) 1.0199(7) 0.0375(17) Uani 0.630(15) 1 d D . P A 1
H11A H 0.350325 0.611529 1.096904 0.045 Uiso 0.630(15) 1 calc R U P A 1
C11B C 0.3059(13) 0.5950(10) 1.0118(14) 0.0375(17) Uani 0.370(15) 1 d D . P A 2
H11B H 0.293860 0.608642 1.084424 0.045 Uiso 0.370(15) 1 calc R U P A 2
C12A C 0.2467(10) 0.5768(9) 0.9417(8) 0.043(2) Uani 0.630(15) 1 d D . P A 1
H12A H 0.174535 0.573105 0.963884 0.051 Uiso 0.630(15) 1 calc R U P A 1
C12B C 0.2138(16) 0.5668(16) 0.9227(15) 0.043(2) Uani 0.370(15) 1 d D . P A 2
H12B H 0.138623 0.556722 0.937056 0.051 Uiso 0.370(15) 1 calc R U P A 2
C13A C 0.2493(9) 0.5581(14) 0.8303(9) 0.0335(15) Uani 0.630(15) 1 d D . P A 1
H13A H 0.178494 0.541334 0.775931 0.040 Uiso 0.630(15) 1 calc R U P A 1
C13B C 0.2256(16) 0.552(3) 0.8131(18) 0.0335(15) Uani 0.370(15) 1 d D . P A 2
H13B H 0.160196 0.530864 0.755417 0.040 Uiso 0.370(15) 1 calc R U P A 2
C14 C 0.47573(18) 0.74008(14) 0.61438(17) 0.0255(4) Uani 1 1 d . . . . .
C15 C 0.4287(2) 0.82521(14) 0.55668(18) 0.0289(4) Uani 1 1 d . . . . .
C16 C 0.2974(2) 0.83851(16) 0.5211(2) 0.0352(5) Uani 1 1 d . . . . .
H16A H 0.279758 0.898020 0.490014 0.053 Uiso 1 1 calc R U . . .
H16B H 0.264818 0.831156 0.587292 0.053 Uiso 1 1 calc R U . . .
H16C H 0.261489 0.795069 0.462631 0.053 Uiso 1 1 calc R U . . .
C17 C 0.60854(19) 0.73125(14) 0.66509(18) 0.0275(4) Uani 1 1 d . . . . .
C18 C 0.6812(2) 0.70325(16) 0.5880(2) 0.0344(5) Uani 1 1 d . . . . .
H18A H 0.764938 0.702251 0.630118 0.052 Uiso 1 1 calc R U . . .
H18B H 0.669950 0.744757 0.524310 0.052 Uiso 1 1 calc R U . . .
H18C H 0.656728 0.644174 0.558615 0.052 Uiso 1 1 calc R U . . .
C19A C 0.2586(6) 0.5506(9) 0.5743(6) 0.0214(13) Uani 0.5796(18) 1 d D U P A 1
C19B C 0.2470(9) 0.5478(13) 0.5871(9) 0.0214(13) Uani 0.4204(18) 1 d D . P A 2
C20A C 0.1701(3) 0.5345(2) 0.3920(3) 0.0252(6) Uani 0.5796(18) 1 d D . P A 1
C20B C 0.0797(4) 0.6085(3) 0.5012(4) 0.0252(6) Uani 0.4204(18) 1 d D . P A 2
C21A C 0.0990(4) 0.5793(4) 0.4461(3) 0.0221(11) Uani 0.5796(18) 1 d D . P A 1
C21B C 0.1219(6) 0.5589(6) 0.4269(4) 0.0221(11) Uani 0.4204(18) 1 d D . P A 2
C22A C 0.1600(5) 0.5056(5) 0.2731(4) 0.0379(12) Uani 0.5796(18) 1 d D . P A 1
H22A H 0.181924 0.554448 0.229728 0.057 Uiso 0.5796(18) 1 calc R U P A 1
H22B H 0.078226 0.487695 0.237556 0.057 Uiso 0.5796(18) 1 calc R U P A 1
H22C H 0.213381 0.455727 0.273435 0.057 Uiso 0.5796(18) 1 calc R U P A 1
C22B C -0.0286(6) 0.6616(7) 0.4952(9) 0.0377(11) Uani 0.4204(18) 1 d D . P A 2
H22D H -0.097293 0.622355 0.484160 0.057 Uiso 0.4204(18) 1 calc R U P A 2
H22E H -0.040835 0.702868 0.431141 0.057 Uiso 0.4204(18) 1 calc R U P A 2
H22F H -0.019186 0.694605 0.566393 0.057 Uiso 0.4204(18) 1 calc R U P A 2
C23A C -0.0164(3) 0.6196(2) 0.3956(3) 0.0277(6) Uani 0.5796(18) 1 d D . P A 1
C23B C 0.0650(4) 0.5457(3) 0.3059(4) 0.0277(6) Uani 0.4204(18) 1 d D . P A 2
C24A C -0.0717(4) 0.6671(5) 0.4757(6) 0.0377(11) Uani 0.5796(18) 1 d D . P A 1
H24A H -0.101558 0.624334 0.522032 0.057 Uiso 0.5796(18) 1 calc R U P A 1
H24B H -0.137527 0.703247 0.432314 0.057 Uiso 0.5796(18) 1 calc R U P A 1
H24C H -0.012514 0.705064 0.525603 0.057 Uiso 0.5796(18) 1 calc R U P A 1
C24B C 0.1318(8) 0.4979(8) 0.2359(6) 0.0379(12) Uani 0.4204(18) 1 d D . P A 2
H24D H 0.206373 0.528763 0.239418 0.057 Uiso 0.4204(18) 1 calc R U P A 2
H24E H 0.084284 0.495361 0.156565 0.057 Uiso 0.4204(18) 1 calc R U P A 2
H24F H 0.148958 0.437857 0.265340 0.057 Uiso 0.4204(18) 1 calc R U P A 2

loop_
_atom_site_aniso_label
_atom_site_aniso_U_11
_atom_site_aniso_U_22
_atom_site_aniso_U_33
_atom_site_aniso_U_23
_atom_site_aniso_U_13
_atom_site_aniso_U_12
O1 0.0238(7) 0.0234(7) 0.0330(8) 0.0040(6) 0.0034(6) -0.0002(5)
O2 0.0439(9) 0.0278(8) 0.0563(11) 0.0075(7) 0.0130(8) -0.0044(7)
O3 0.0337(8) 0.0533(11) 0.0289(8) -0.0051(7) 0.0014(7) -0.0053(8)
O4A 0.0212(18) 0.0271(13) 0.0248(11) 0.0014(9) 0.0017(12) 0.0029(14)
O4B 0.0257(9) 0.0244(18) 0.028(2) 0.0020(14) 0.0098(17) 0.0024(11)
O5A 0.0268(12) 0.0461(18) 0.0293(13) 0.0029(11) 0.0020(9) 0.0025(11)
O5B 0.0268(12) 0.0461(18) 0.0293(13) 0.0029(11) 0.0020(9) 0.0025(11)
N1 0.0282(8) 0.0228(8) 0.0254(8) 0.0020(7) 0.0035(7) 0.0008(7)
N2A 0.0257(9) 0.0244(18) 0.028(2) 0.0020(14) 0.0098(17) 0.0024(11)
N2B 0.0212(18) 0.0271(13) 0.0248(11) 0.0014(9) 0.0017(12) 0.0029(14)
C1 0.0234(9) 0.0244(9) 0.0237(9) 0.0015(7) 0.0029(7) -0.0017(7)
C2 0.0297(10) 0.0243(10) 0.0198(9) -0.0017(7) 0.0003(7) 0.0018(8)
C3 0.0290(10) 0.0325(11) 0.0299(11) -0.0039(9) 0.0005(8) 0.0022(9)
C4 0.0375(12) 0.0396(13) 0.0345(12) -0.0105(10) -0.0020(9) 0.0117(10)
C5 0.0582(16) 0.0303(12) 0.0310(12) -0.0032(9) -0.0048(11) 0.0145(11)
C6 0.0608(16) 0.0237(10) 0.0273(11) -0.0009(9) 0.0055(10) -0.0012(10)
C7 0.0419(12) 0.0266(10) 0.0252(10) -0.0018(8) 0.0072(9) -0.0016(9)
C8A 0.025(3) 0.018(2) 0.0235(14) 0.004(2) 0.0010(18) 0.008(3)
C8B 0.025(3) 0.018(2) 0.0235(14) 0.004(2) 0.0010(18) 0.008(3)
C9A 0.021(3) 0.0353(13) 0.0285(13) -0.0009(11) 0.0067(18) 0.003(3)
C9B 0.021(3) 0.0353(13) 0.0285(13) -0.0009(11) 0.0067(18) 0.003(3)
C10A 0.047(4) 0.036(2) 0.0259(13) -0.0020(12) 0.004(2) 0.000(3)
C10B 0.047(4) 0.036(2) 0.0259(13) -0.0020(12) 0.004(2) 0.000(3)
C11A 0.056(5) 0.0284(17) 0.0346(18) -0.0006(13) 0.024(4) 0.005(4)
C11B 0.056(5) 0.0284(17) 0.0346(18) -0.0006(13) 0.024(4) 0.005(4)
C12A 0.061(6) 0.028(3) 0.048(4) -0.006(3) 0.033(4) -0.005(4)
C12B 0.061(6) 0.028(3) 0.048(4) -0.006(3) 0.033(4) -0.005(4)
C13A 0.037(4) 0.029(3) 0.037(4) -0.005(3) 0.013(3) -0.004(4)
C13B 0.037(4) 0.029(3) 0.037(4) -0.005(3) 0.013(3) -0.004(4)
C14 0.0279(10) 0.0250(10) 0.0234(9) -0.0021(8) 0.0060(8) -0.0021(8)
C15 0.0351(11) 0.0245(10) 0.0262(10) -0.0036(8) 0.0067(8) -0.0014(8)
C16 0.0359(12) 0.0316(11) 0.0350(12) -0.0020(9) 0.0038(9) 0.0044(9)
C17 0.0299(10) 0.0233(9) 0.0272(10) 0.0012(8) 0.0033(8) -0.0048(8)
C18 0.0289(10) 0.0363(12) 0.0367(12) -0.0018(10) 0.0061(9) -0.0009(9)
C19A 0.0208(15) 0.0218(11) 0.0228(17) 0.0051(15) 0.0080(15) -0.0035(14)
C19B 0.0208(15) 0.0218(11) 0.0228(17) 0.0051(15) 0.0080(15) -0.0035(14)
C20A 0.0243(13) 0.0267(15) 0.0219(13) 0.0031(11) 0.0012(11) -0.0005(11)
C20B 0.0243(13) 0.0267(15) 0.0219(13) 0.0031(11) 0.0012(11) -0.0005(11)
C21A 0.023(2) 0.023(3) 0.0210(17) -0.0014(16) 0.0059(16) -0.0006(15)
C21B 0.023(2) 0.023(3) 0.0210(17) -0.0014(16) 0.0059(16) -0.0006(15)
C22A 0.040(3) 0.045(2) 0.026(3) 0.004(3) 0.003(2) 0.009(2)
C22B 0.034(4) 0.0363(17) 0.041(3) -0.004(2) 0.006(3) 0.003(3)
C23A 0.0259(13) 0.0263(14) 0.0294(14) 0.0027(11) 0.0044(11) -0.0035(11)
C23B 0.0259(13) 0.0263(14) 0.0294(14) 0.0027(11) 0.0044(11) -0.0035(11)
C24A 0.034(4) 0.0363(17) 0.041(3) -0.004(2) 0.006(3) 0.003(3)
C24B 0.040(3) 0.045(2) 0.026(3) 0.004(3) 0.003(2) 0.009(2)

loop_
_atom_type_symbol
_atom_type_description
_atom_type_scat_dispersion_real
_atom_type_scat_dispersion_imag
_atom_type_scat_source
C C 0.0181 0.0091 'International Tables Vol C Tables 4.2.6.8 and 6.1.1.4'
H H 0.0000 0.0000 'International Tables Vol C Tables 4.2.6.8 and 6.1.1.4'
N N 0.0311 0.0180 'International Tables Vol C Tables 4.2.6.8 and 6.1.1.4'
O O 0.0492 0.0322 'International Tables Vol C Tables 4.2.6.8 and 6.1.1.4'

loop_
_exptl_crystal_face_index_h
_exptl_crystal_face_index_k
_exptl_crystal_face_index_l
_exptl_crystal_face_perp_dist
-1 1 -1 0.0340
1 -1 1 0.0773
1 1 1 0.0217
-1 -1 -1 0.0324
0 -1 1 0.0748
1 0 -1 0.0248
-1 0 1 0.0095
0 -1 0 0.0650
0 1 0 0.0512

loop_
_geom_angle_atom_site_label_1
_geom_angle_atom_site_label_2
_geom_angle_atom_site_label_3
_geom_angle
_geom_angle_site_symmetry_1
_geom_angle_site_symmetry_3
_geom_angle_publ_flag
N1 O1 C1 108.32(14) . . ?
C20A O4A C19A 105.4(3) . . ?
C20B O4B C19B 103.5(4) . . ?
C14 N1 O1 111.83(16) . . ?
C19A N2A C21A 106.6(5) . . ?
C19B N2B C21B 104.8(5) . . ?
O1 C1 C2 105.88(16) . . ?
O1 C1 C8A 107.0(5) . . ?
O1 C1 C8B 111.0(9) . . ?
O1 C1 C19A 103.8(5) . . ?
O1 C1 C19B 111.4(8) . . ?
C8A C1 C2 107.3(7) . . ?
C8B C1 C2 113.8(12) . . ?
C19A C1 C2 109.5(5) . . ?
C19A C1 C8A 122.2(6) . . ?
C19B C1 C2 110.5(7) . . ?
C19B C1 C8B 104.5(8) . . ?
C3 C2 C1 121.94(19) . . ?
C3 C2 C7 119.5(2) . . ?
C7 C2 C1 118.55(19) . . ?
C2 C3 H3 120.1 . . ?
C2 C3 C4 119.8(2) . . ?
C4 C3 H3 120.1 . . ?
C3 C4 H4 119.8 . . ?
C5 C4 C3 120.5(2) . . ?
C5 C4 H4 119.8 . . ?
C4 C5 H5 120.1 . . ?
C4 C5 C6 119.7(2) . . ?
C6 C5 H5 120.1 . . ?
C5 C6 H6 119.8 . . ?
C7 C6 C5 120.4(2) . . ?
C7 C6 H6 119.8 . . ?
C2 C7 H7 120.0 . . ?
C6 C7 C2 120.1(2) . . ?
C6 C7 H7 120.0 . . ?
C9A C8A C1 117.4(5) . . ?
C13A C8A C1 122.5(6) . . ?
C13A C8A C9A 120.1(4) . . ?
C9B C8B C1 117.3(9) . . ?
C13B C8B C1 124.6(13) . . ?
C13B C8B C9B 115.5(11) . . ?
C8A C9A H9A 120.7 . . ?
C10A C9A C8A 118.6(4) . . ?
C10A C9A H9A 120.7 . . ?
C8B C9B H9B 118.1 . . ?
C10B C9B C8B 123.8(9) . . ?
C10B C9B H9B 118.1 . . ?
C9A C10A H10A 119.5 . . ?
C11A C10A C9A 121.1(5) . . ?
C11A C10A H10A 119.5 . . ?
C9B C10B H10B 120.1 . . ?
C11B C10B C9B 119.8(12) . . ?
C11B C10B H10B 120.1 . . ?
C10A C11A H11A 119.7 . . ?
C10A C11A C12A 120.6(7) . . ?
C12A C11A H11A 119.7 . . ?
C10B C11B H11B 121.5 . . ?
C10B C11B C12B 117.0(15) . . ?
C12B C11B H11B 121.5 . . ?
C11A C12A H12A 120.5 . . ?
C11A C12A C13A 119.1(8) . . ?
C13A C12A H12A 120.5 . . ?
C11B C12B H12B 118.3 . . ?
C11B C12B C13B 123.3(18) . . ?
C13B C12B H12B 118.3 . . ?
C8A C13A C12A 120.4(7) . . ?
C8A C13A H13A 119.8 . . ?
C12A C13A H13A 119.8 . . ?
C8B C13B C12B 120.0(15) . . ?
C8B C13B H13B 120.0 . . ?
C12B C13B H13B 120.0 . . ?
N1 C14 C15 116.11(18) . . ?
N1 C14 C17 125.38(19) . . ?
C15 C14 C17 118.45(18) . . ?
O2 C15 C14 117.9(2) . . ?
O2 C15 C16 123.7(2) . . ?
C16 C15 C14 118.33(19) . . ?
C15 C16 H16A 109.5 . . ?
C15 C16 H16B 109.5 . . ?
C15 C16 H16C 109.5 . . ?
H16A C16 H16B 109.5 . . ?
H16A C16 H16C 109.5 . . ?
H16B C16 H16C 109.5 . . ?
O3 C17 C14 117.9(2) . . ?
O3 C17 C18 124.6(2) . . ?
C18 C17 C14 117.47(18) . . ?
C17 C18 H18A 109.5 . . ?
C17 C18 H18B 109.5 . . ?
C17 C18 H18C 109.5 . . ?
H18A C18 H18B 109.5 . . ?
H18A C18 H18C 109.5 . . ?
H18B C18 H18C 109.5 . . ?
O4A C19A C1 116.2(6) . . ?
N2A C19A O4A 112.3(3) . . ?
N2A C19A C1 131.4(8) . . ?
O4B C19B C1 118.4(8) . . ?
N2B C19B O4B 114.6(5) . . ?
N2B C19B C1 124.5(9) . . ?
O4A C20A C22A 117.9(4) . . ?
C21A C20A O4A 106.9(3) . . ?
C21A C20A C22A 135.2(3) . . ?
O4B C20B C22B 116.3(5) . . ?
C21B C20B O4B 107.9(4) . . ?
C21B C20B C22B 135.8(6) . . ?
N2A C21A C23A 123.3(3) . . ?
C20A C21A N2A 108.5(3) . . ?
C20A C21A C23A 128.0(3) . . ?
N2B C21B C23B 124.7(4) . . ?
C20B C21B N2B 108.8(4) . . ?
C20B C21B C23B 126.4(4) . . ?
C20A C22A H22A 109.5 . . ?
C20A C22A H22B 109.5 . . ?
C20A C22A H22C 109.5 . . ?
H22A C22A H22B 109.5 . . ?
H22A C22A H22C 109.5 . . ?
H22B C22A H22C 109.5 . . ?
C20B C22B H22D 109.5 . . ?
C20B C22B H22E 109.5 . . ?
C20B C22B H22F 109.5 . . ?
H22D C22B H22E 109.5 . . ?
H22D C22B H22F 109.5 . . ?
H22E C22B H22F 109.5 . . ?
O5A C23A C21A 121.4(3) . . ?
O5A C23A C24A 122.6(4) . . ?
C21A C23A C24A 116.0(3) . . ?
O5B C23B C21B 119.0(4) . . ?
O5B C23B C24B 122.7(5) . . ?
C21B C23B C24B 118.2(4) . . ?
C23A C24A H24A 109.5 . . ?
C23A C24A H24B 109.5 . . ?
C23A C24A H24C 109.5 . . ?
H24A C24A H24B 109.5 . . ?
H24A C24A H24C 109.5 . . ?
H24B C24A H24C 109.5 . . ?
C23B C24B H24D 109.5 . . ?
C23B C24B H24E 109.5 . . ?
C23B C24B H24F 109.5 . . ?
H24D C24B H24E 109.5 . . ?
H24D C24B H24F 109.5 . . ?
H24E C24B H24F 109.5 . . ?

loop_
_geom_bond_atom_site_label_1
_geom_bond_atom_site_label_2
_geom_bond_distance
_geom_bond_site_symmetry_2
_geom_bond_publ_flag
O1 N1 1.405(2) . ?
O1 C1 1.460(2) . ?
O2 C15 1.209(3) . ?
O3 C17 1.213(3) . ?
O4A C19A 1.393(11) . ?
O4A C20A 1.373(4) . ?
O4B C19B 1.390(12) . ?
O4B C20B 1.371(4) . ?
O5A C23A 1.219(4) . ?
O5B C23B 1.220(4) . ?
N1 C14 1.278(3) . ?
N2A C19A 1.268(9) . ?
N2A C21A 1.403(4) . ?
N2B C19B 1.266(10) . ?
N2B C21B 1.403(4) . ?
C1 C2 1.537(3) . ?
C1 C8A 1.525(3) . ?
C1 C8B 1.525(4) . ?
C1 C19A 1.519(3) . ?
C1 C19B 1.517(3) . ?
C2 C3 1.394(3) . ?
C2 C7 1.395(3) . ?
C3 H3 0.9500 . ?
C3 C4 1.395(3) . ?
C4 H4 0.9500 . ?
C4 C5 1.380(4) . ?
C5 H5 0.9500 . ?
C5 C6 1.389(4) . ?
C6 H6 0.9500 . ?
C6 C7 1.384(3) . ?
C7 H7 0.9500 . ?
C8A C9A 1.400(4) . ?
C8A C13A 1.389(4) . ?
C8B C9B 1.401(5) . ?
C8B C13B 1.389(5) . ?
C9A H9A 0.9500 . ?
C9A C10A 1.382(4) . ?
C9B H9B 0.9500 . ?
C9B C10B 1.383(5) . ?
C10A H10A 0.9500 . ?
C10A C11A 1.376(6) . ?
C10B H10B 0.9500 . ?
C10B C11B 1.376(6) . ?
C11A H11A 0.9500 . ?
C11A C12A 1.382(6) . ?
C11B H11B 0.9500 . ?
C11B C12B 1.382(6) . ?
C12A H12A 0.9500 . ?
C12A C13A 1.390(4) . ?
C12B H12B 0.9500 . ?
C12B C13B 1.390(4) . ?
C13A H13A 0.9500 . ?
C13B H13B 0.9500 . ?
C14 C15 1.505(3) . ?
C14 C17 1.520(3) . ?
C15 C16 1.495(3) . ?
C16 H16A 0.9800 . ?
C16 H16B 0.9800 . ?
C16 H16C 0.9800 . ?
C17 C18 1.478(3) . ?
C18 H18A 0.9800 . ?
C18 H18B 0.9800 . ?
C18 H18C 0.9800 . ?
C20A C21A 1.365(5) . ?
C20A C22A 1.484(5) . ?
C20B C21B 1.361(5) . ?
C20B C22B 1.485(6) . ?
C21A C23A 1.462(4) . ?
C21B C23B 1.462(4) . ?
C22A H22A 0.9800 . ?
C22A H22B 0.9800 . ?
C22A H22C 0.9800 . ?
C22B H22D 0.9800 . ?
C22B H22E 0.9800 . ?
C22B H22F 0.9800 . ?
C23A C24A 1.485(7) . ?
C23B C24B 1.483(7) . ?
C24A H24A 0.9800 . ?
C24A H24B 0.9800 . ?
C24A H24C 0.9800 . ?
C24B H24D 0.9800 . ?
C24B H24E 0.9800 . ?
C24B H24F 0.9800 . ?

loop_
_geom_torsion_atom_site_label_1
_geom_torsion_atom_site_label_2
_geom_torsion_atom_site_label_3
_geom_torsion_atom_site_label_4
_geom_torsion
_geom_torsion_site_symmetry_1
_geom_torsion_site_symmetry_2
_geom_torsion_site_symmetry_3
_geom_torsion_site_symmetry_4
_geom_torsion_publ_flag
O1 N1 C14 C15 171.08(16) . . . . ?
O1 N1 C14 C17 -6.1(3) . . . . ?
O1 C1 C2 C3 -5.2(2) . . . . ?
O1 C1 C2 C7 174.12(17) . . . . ?
O1 C1 C8A C9A -32.2(14) . . . . ?
O1 C1 C8A C13A 147.1(16) . . . . ?
O1 C1 C8B C9B -45(3) . . . . ?
O1 C1 C8B C13B 154(3) . . . . ?
O1 C1 C19A O4A 71.0(10) . . . . ?
O1 C1 C19A N2A -110.4(13) . . . . ?
O1 C1 C19B O4B -94.8(14) . . . . ?
O1 C1 C19B N2B 66.3(19) . . . . ?
O4A C20A C21A N2A 1.2(6) . . . . ?
O4A C20A C21A C23A 177.4(5) . . . . ?
O4B C20B C21B N2B 0.4(10) . . . . ?
O4B C20B C21B C23B -178.4(8) . . . . ?
N1 O1 C1 C2 161.41(15) . . . . ?
N1 O1 C1 C8A -84.4(6) . . . . ?
N1 O1 C1 C8B -74.6(11) . . . . ?
N1 O1 C1 C19A 46.1(5) . . . . ?
N1 O1 C1 C19B 41.3(6) . . . . ?
N1 C14 C15 O2 -166.5(2) . . . . ?
N1 C14 C15 C16 10.8(3) . . . . ?
N1 C14 C17 O3 -89.0(3) . . . . ?
N1 C14 C17 C18 92.1(3) . . . . ?
N2A C21A C23A O5A 178.4(5) . . . . ?
N2A C21A C23A C24A -2.2(8) . . . . ?
N2B C21B C23B O5B 175.7(8) . . . . ?
N2B C21B C23B C24B -5.8(13) . . . . ?
C1 O1 N1 C14 164.32(17) . . . . ?
C1 C2 C3 C4 177.68(19) . . . . ?
C1 C2 C7 C6 -178.51(19) . . . . ?
C1 C8A C9A C10A -177.1(10) . . . . ?
C1 C8A C13A C12A 178.0(15) . . . . ?
C1 C8B C9B C10B -169.1(19) . . . . ?
C1 C8B C13B C12B 169(3) . . . . ?
C2 C1 C8A C9A 81.1(13) . . . . ?
C2 C1 C8A C13A -99.6(16) . . . . ?
C2 C1 C8B C9B 75(3) . . . . ?
C2 C1 C8B C13B -86(3) . . . . ?
C2 C1 C19A O4A -41.7(11) . . . . ?
C2 C1 C19A N2A 136.9(13) . . . . ?
C2 C1 C19B O4B 147.8(12) . . . . ?
C2 C1 C19B N2B -51(2) . . . . ?
C2 C3 C4 C5 1.0(3) . . . . ?
C3 C2 C7 C6 0.9(3) . . . . ?
C3 C4 C5 C6 0.5(4) . . . . ?
C4 C5 C6 C7 -1.3(4) . . . . ?
C5 C6 C7 C2 0.6(3) . . . . ?
C7 C2 C3 C4 -1.7(3) . . . . ?
C8A C1 C2 C3 -119.2(4) . . . . ?
C8A C1 C2 C7 60.1(4) . . . . ?
C8A C1 C19A O4A -168.3(10) . . . . ?
C8A C1 C19A N2A 10.3(19) . . . . ?
C8A C9A C10A C11A -1.5(16) . . . . ?
C8B C1 C2 C3 -127.4(6) . . . . ?
C8B C1 C2 C7 52.0(6) . . . . ?
C8B C1 C19B O4B 25(2) . . . . ?
C8B C1 C19B N2B -174(2) . . . . ?
C8B C9B C10B C11B 0(3) . . . . ?
C9A C8A C13A C12A -3(3) . . . . ?
C9A C10A C11A C12A -1.5(15) . . . . ?
C9B C8B C13B C12B 7(5) . . . . ?
C9B C10B C11B C12B 6(3) . . . . ?
C10A C11A C12A C13A 2(2) . . . . ?
C10B C11B C12B C13B -5(4) . . . . ?
C11A C12A C13A C8A 0(3) . . . . ?
C11B C12B C13B C8B -2(5) . . . . ?
C13A C8A C9A C10A 4(2) . . . . ?
C13B C8B C9B C10B -6(4) . . . . ?
C15 C14 C17 O3 93.8(2) . . . . ?
C15 C14 C17 C18 -85.1(2) . . . . ?
C17 C14 C15 O2 10.9(3) . . . . ?
C17 C14 C15 C16 -171.76(19) . . . . ?
C19A O4A C20A C21A -3.5(8) . . . . ?
C19A O4A C20A C22A 177.6(7) . . . . ?
C19A N2A C21A C20A 1.9(9) . . . . ?
C19A N2A C21A C23A -174.6(8) . . . . ?
C19A C1 C2 C3 106.1(5) . . . . ?
C19A C1 C2 C7 -74.6(5) . . . . ?
C19A C1 C8A C9A -151.3(11) . . . . ?
C19A C1 C8A C13A 28(2) . . . . ?
C19B O4B C20B C21B -3.4(11) . . . . ?
C19B O4B C20B C22B 176.3(11) . . . . ?
C19B N2B C21B C20B 3.1(14) . . . . ?
C19B N2B C21B C23B -178.1(12) . . . . ?
C19B C1 C2 C3 115.5(7) . . . . ?
C19B C1 C2 C7 -65.2(7) . . . . ?
C19B C1 C8B C9B -165(2) . . . . ?
C19B C1 C8B C13B 34(4) . . . . ?
C20A O4A C19A N2A 5.0(12) . . . . ?
C20A O4A C19A C1 -176.1(8) . . . . ?
C20A C21A C23A O5A 2.7(9) . . . . ?
C20A C21A C23A C24A -177.9(6) . . . . ?
C20B O4B C19B N2B 5.9(17) . . . . ?
C20B O4B C19B C1 168.8(12) . . . . ?
C20B C21B C23B O5B -5.8(13) . . . . ?
C20B C21B C23B C24B 172.8(10) . . . . ?
C21A N2A C19A O4A -4.3(12) . . . . ?
C21A N2A C19A C1 177.1(11) . . . . ?
C21B N2B C19B O4B -5.6(18) . . . . ?
C21B N2B C19B C1 -167.3(14) . . . . ?
C22A C20A C21A N2A 179.8(6) . . . . ?
C22A C20A C21A C23A -3.9(11) . . . . ?
C22B C20B C21B N2B -179.2(9) . . . . ?
C22B C20B C21B C23B 2.0(17) . . . . ?
